data_7233161
loop_
_publ_author_name
'Yulia A. Getmanenko'
'Marina Fonari'
'Chad Risko'
'Bhupinder Sandhu'
'Elena Galan'
'Lingyun Zhu'
'Paul Tongwa'
'Do Kyung Hwang'
'Sanjeev Singh'
'He Wang'
'Shree Prakash Tiwari'
'Yueh-Lin Loo'
'Jean-Luc Bredas'
'Bernard Kippelen'
'Tatiana Timofeeva'
'Seth R. Marder'

_publ_section_title
;
 Benzo[1,2-b:6,5-b']dithiophene(dithiazole)-4,5-dione derivatives:
 synthesis, electronic properties, crystal packing and charge transport
;
_journal_name_full 'Journal of Materials Chemistry C'
_journal_page_first 1467
_journal_page_last 1481
_journal_paper_doi 10.1039/C2TC00805J
_journal_volume 1
_journal_year 2013
_chemical_formula_moiety 'C14 H10 F2 O4 S2'
_chemical_formula_sum 'C14 H10 F2 O4 S2'
_chemical_formula_weight 344.34
_chemical_name_common
;
2,7-Difluoro-benzo[1,2-b:6,5-b']dithiophene-4,5-bis-(ethyleneoxolane)
;
_chemical_name_systematic
;
2,7-Difluoro-benzo[1,2-b:6,5-b']dithiophene-4,5-bis-(ethyleneoxolane)
;
_space_group_IT_number 2
_space_group_name_Hall '-P 1'
_space_group_name_H-M_alt 'P -1'
_symmetry_cell_setting triclinic
_symmetry_space_group_name_Hall '-P 1'
_symmetry_space_group_name_H-M 'P -1'
_atom_sites_solution_hydrogens mixed
_atom_sites_solution_primary direct
_atom_sites_solution_secondary difmap
_cell_angle_alpha 100.888(6)
_cell_angle_beta 103.524(6)
_cell_angle_gamma 99.264(4)
_cell_formula_units_Z 2
_cell_length_a 6.907(3)
_cell_length_b 10.238(3)
_cell_length_c 10.674(4)
_cell_measurement_reflns_used 4232
_cell_measurement_temperature 100(2)
_cell_measurement_theta_max 30.14
_cell_measurement_theta_min 2.53
_cell_volume 703.8(5)
_computing_cell_refinement 'SAINTPlus, v. 6.2 (Bruker, 2001)'
_computing_data_collection 'APEX2 (Bruker, 2005)'
_computing_data_reduction 'SAINTPlus, v. 6.2 (Bruker, 2001)'
_computing_molecular_graphics 'SHELXTL (Sheldrick, 2008)'
_computing_publication_material 'SHELXTL (Sheldrick, 2008)'
_computing_structure_refinement 'SHELXL-97 (Sheldrick, 2008)'
_computing_structure_solution 'SHELXS-97 (Sheldrick, 2008)'
_diffrn_ambient_temperature 100(2)
_diffrn_measured_fraction_theta_full 1.000
_diffrn_measured_fraction_theta_max 1.000
_diffrn_measurement_device_type 'Bruker APEX-II CCD'
_diffrn_measurement_method '\f and \w scans'
_diffrn_radiation_monochromator graphite
_diffrn_radiation_source 'fine-focus sealed tube'
_diffrn_radiation_type MoK\a
_diffrn_radiation_wavelength 0.71073
_diffrn_reflns_av_R_equivalents 0.0203
_diffrn_reflns_av_sigmaI/netI 0.0186
_diffrn_reflns_limit_h_max 8
_diffrn_reflns_limit_h_min -8
_diffrn_reflns_limit_k_max 12
_diffrn_reflns_limit_k_min -12
_diffrn_reflns_limit_l_max 13
_diffrn_reflns_limit_l_min -13
_diffrn_reflns_number 9161
_diffrn_reflns_theta_full 26.00
_diffrn_reflns_theta_max 26.00
_diffrn_reflns_theta_min 2.02
_exptl_absorpt_coefficient_mu 0.416
_exptl_absorpt_correction_T_max 0.988
_exptl_absorpt_correction_T_min 0.975
_exptl_absorpt_correction_type multi-scan
_exptl_absorpt_process_details 'SADABS (Sheldrick, 2003)'
_exptl_crystal_colour black
_exptl_crystal_density_diffrn 1.625
_exptl_crystal_density_meas ?
_exptl_crystal_density_method 'not measured'
_exptl_crystal_description plates
_exptl_crystal_F_000 352
_exptl_crystal_size_max 0.10
_exptl_crystal_size_mid 0.05
_exptl_crystal_size_min 0.03
_refine_diff_density_max 0.296
_refine_diff_density_min -0.189
_refine_diff_density_rms 0.037
_refine_ls_extinction_method none
_refine_ls_goodness_of_fit_ref 1.032
_refine_ls_hydrogen_treatment constr
_refine_ls_matrix_type full
_refine_ls_number_parameters 199
_refine_ls_number_reflns 2769
_refine_ls_number_restraints 0
_refine_ls_restrained_S_all 1.032
_refine_ls_R_factor_all 0.0327
_refine_ls_R_factor_gt 0.0282
_refine_ls_shift/su_max 0.000
_refine_ls_shift/su_mean 0.000
_refine_ls_structure_factor_coef Fsqd
_refine_ls_weighting_details 'calc w=1/[\s^2^(Fo^2^)+(0.0342P)^2^+0.2311P] where P=(Fo^2^+2Fc^2^)/3'
_refine_ls_weighting_scheme calc
_refine_ls_wR_factor_gt 0.0715
_refine_ls_wR_factor_ref 0.0746
_reflns_number_gt 2436
_reflns_number_total 2769
_reflns_threshold_expression >2sigma(I)
_cod_data_source_file 1000018.cif
_cod_data_source_block PCOD1000018
_cod_depositor_comments
;
The following automatic conversions were performed:

data item '_symmetry_cell_setting' value 'Triclinic' was changed to
'triclinic' in accordance with the built-in table derived from the
CIF Core dictionary named 'cif_core.dic' version 2.4.5 last updated
on 2014-11-21.

data item '_exptl_crystal_density_meas' value 'not measured' was
changed to '?' -- the value is perceived as not measured.

Automatic conversion script
Id: cif_fix_values 6909 2019-04-08 15:41:33Z antanas 
;
_cod_original_sg_symbol_Hall -P1
_cod_original_sg_symbol_H-M P-1
_cod_database_code 7233161

loop_
_symmetry_equiv_pos_as_xyz
'x, y, z'
'-x, -y, -z'

loop_
_atom_site_label
_atom_site_type_symbol
_atom_site_fract_x
_atom_site_fract_y
_atom_site_fract_z
_atom_site_U_iso_or_equiv
_atom_site_adp_type
_atom_site_occupancy
_atom_site_symmetry_multiplicity
_atom_site_calc_flag
_atom_site_refinement_flags
_atom_site_disorder_assembly
_atom_site_disorder_group
S1 S 0.29621(6) 0.07450(4) -0.07321(4) 0.04132(12) Uani 1 1 d . . .
S2 S 0.27621(7) -0.05432(4) 0.20983(5) 0.04476(13) Uani 1 1 d . . .
F1 F 0.26250(19) 0.20359(13) -0.26671(10) 0.0634(3) Uani 1 1 d . . .
F2 F 0.2662(2) -0.09854(13) 0.44418(13) 0.0788(4) Uani 1 1 d . . .
O1 O -0.12233(15) 0.29274(12) 0.12109(11) 0.0430(3) Uani 1 1 d . . .
O2 O 0.08932(18) 0.37740(12) 0.39123(11) 0.0465(3) Uani 1 1 d . . .
O3 O 0.39502(16) 0.40623(11) 0.34376(10) 0.0390(3) Uani 1 1 d . . .
O4 O 0.11441(17) 0.48603(11) 0.15658(11) 0.0410(3) Uani 1 1 d . . .
C1 C 0.2413(3) 0.20687(18) -0.14345(15) 0.0428(4) Uani 1 1 d . . .
C5 C 0.0894(2) 0.34636(15) 0.15757(15) 0.0320(3) Uani 1 1 d . . .
C8 C 0.2390(2) 0.10297(15) 0.18531(14) 0.0323(3) Uani 1 1 d . . .
C7 C 0.2119(2) 0.18332(15) 0.29487(14) 0.0341(3) Uani 1 1 d . . .
C4 C 0.2300(2) 0.15038(15) 0.06545(14) 0.0312(3) Uani 1 1 d . . .
C3 C 0.1685(2) 0.26840(15) 0.05230(14) 0.0309(3) Uani 1 1 d . . .
C6 C 0.1933(2) 0.32885(15) 0.29805(14) 0.0340(3) Uani 1 1 d . . .
C2 C 0.1748(2) 0.30234(16) -0.07000(15) 0.0371(3) Uani 1 1 d . . .
H13A H 0.1384 0.3790 -0.0953 0.045 Uiso 1 1 calc R . .
C11 C 0.3233(3) 0.55871(16) 0.20300(18) 0.0454(4) Uani 1 1 d . . .
H14A H 0.3309 0.6537 0.2010 0.055 Uiso 1 1 calc R . .
H14B H 0.4003 0.5209 0.1453 0.055 Uiso 1 1 calc R . .
C12 C 0.4130(3) 0.54800(16) 0.34115(17) 0.0466(4) Uani 1 1 d . . .
H15A H 0.5554 0.5944 0.3714 0.056 Uiso 1 1 calc R . .
H15B H 0.3418 0.5910 0.4001 0.056 Uiso 1 1 calc R . .
C9 C 0.2185(3) 0.11904(18) 0.40245(16) 0.0467(4) Uani 1 1 d . . .
H16A H 0.2020 0.1583 0.4842 0.056 Uiso 1 1 calc R . .
C13 C -0.2205(3) 0.3467(2) 0.2187(2) 0.0549(5) Uani 1 1 d . . .
H17A H -0.3649 0.3050 0.1899 0.066 Uiso 1 1 calc R . .
H17B H -0.2060 0.4442 0.2281 0.066 Uiso 1 1 calc R . .
C14 C -0.1265(3) 0.3186(2) 0.3489(2) 0.0567(5) Uani 1 1 d . . .
H18A H -0.1907 0.3568 0.4146 0.068 Uiso 1 1 calc R . .
H18B H -0.1483 0.2210 0.3407 0.068 Uiso 1 1 calc R . .
C10 C 0.2520(3) -0.00682(19) 0.36833(18) 0.0514(4) Uani 1 1 d . . .

loop_
_atom_site_aniso_label
_atom_site_aniso_U_11
_atom_site_aniso_U_22
_atom_site_aniso_U_33
_atom_site_aniso_U_23
_atom_site_aniso_U_13
_atom_site_aniso_U_12
S1 0.0461(2) 0.0457(2) 0.0377(2) 0.00697(17) 0.02029(18) 0.01621(18)
S2 0.0499(2) 0.0377(2) 0.0550(3) 0.01937(19) 0.0184(2) 0.01677(18)
F1 0.0808(8) 0.0830(8) 0.0363(5) 0.0195(5) 0.0303(5) 0.0179(6)
F2 0.1092(10) 0.0724(8) 0.0726(8) 0.0506(7) 0.0262(7) 0.0284(7)
O1 0.0278(5) 0.0526(7) 0.0487(7) 0.0079(5) 0.0121(5) 0.0114(5)
O2 0.0536(7) 0.0493(7) 0.0406(6) 0.0030(5) 0.0259(5) 0.0122(5)
O3 0.0369(6) 0.0382(6) 0.0368(6) 0.0060(5) 0.0056(5) 0.0042(5)
O4 0.0418(6) 0.0348(6) 0.0511(7) 0.0134(5) 0.0141(5) 0.0155(5)
C1 0.0439(9) 0.0569(10) 0.0310(8) 0.0144(7) 0.0153(7) 0.0084(8)
C5 0.0287(7) 0.0331(7) 0.0366(8) 0.0091(6) 0.0108(6) 0.0101(6)
C8 0.0309(7) 0.0332(7) 0.0353(8) 0.0113(6) 0.0102(6) 0.0090(6)
C7 0.0338(7) 0.0375(8) 0.0319(8) 0.0111(6) 0.0089(6) 0.0066(6)
C4 0.0289(7) 0.0353(8) 0.0308(7) 0.0073(6) 0.0106(6) 0.0081(6)
C3 0.0268(7) 0.0359(8) 0.0301(7) 0.0088(6) 0.0072(6) 0.0065(6)
C6 0.0361(8) 0.0362(8) 0.0313(7) 0.0056(6) 0.0142(6) 0.0076(6)
C2 0.0366(8) 0.0423(9) 0.0348(8) 0.0152(7) 0.0091(6) 0.0088(7)
C11 0.0494(9) 0.0326(8) 0.0560(10) 0.0117(7) 0.0180(8) 0.0069(7)
C12 0.0501(10) 0.0344(8) 0.0489(10) 0.0011(7) 0.0134(8) 0.0015(7)
C9 0.0575(10) 0.0515(10) 0.0333(8) 0.0159(7) 0.0132(8) 0.0095(8)
C13 0.0379(9) 0.0646(12) 0.0720(13) 0.0142(10) 0.0299(9) 0.0190(8)
C14 0.0539(11) 0.0618(12) 0.0663(12) 0.0115(9) 0.0412(10) 0.0140(9)
C10 0.0592(11) 0.0530(11) 0.0491(10) 0.0307(8) 0.0129(8) 0.0130(9)

loop_
_atom_type_symbol
_atom_type_description
_atom_type_scat_dispersion_real
_atom_type_scat_dispersion_imag
_atom_type_scat_source
C C 0.0033 0.0016 'International Tables Vol C Tables 4.2.6.8 and 6.1.1.4'
H H 0.0000 0.0000 'International Tables Vol C Tables 4.2.6.8 and 6.1.1.4'
O O 0.0106 0.0060 'International Tables Vol C Tables 4.2.6.8 and 6.1.1.4'
F F 0.0171 0.0103 'International Tables Vol C Tables 4.2.6.8 and 6.1.1.4'
S S 0.1246 0.1234 'International Tables Vol C Tables 4.2.6.8 and 6.1.1.4'

loop_
_geom_angle_atom_site_label_1
_geom_angle_atom_site_label_2
_geom_angle_atom_site_label_3
_geom_angle
_geom_angle_site_symmetry_1
_geom_angle_site_symmetry_3
C1 S1 C4 89.11(8) . .
C10 S2 C8 89.09(8) . .
C5 O1 C13 113.04(13) . .
C6 O2 C14 112.91(12) . .
C6 O3 C12 114.18(12) . .
C5 O4 C11 113.38(11) . .
C2 C1 F1 126.38(16) . .
C2 C1 S1 115.59(12) . .
F1 C1 S1 118.00(13) . .
O1 C5 O4 106.47(11) . .
O1 C5 C3 105.60(12) . .
O4 C5 C3 111.67(12) . .
O1 C5 C6 111.13(12) . .
O4 C5 C6 110.48(12) . .
C3 C5 C6 111.30(12) . .
C7 C8 C4 120.79(14) . .
C7 C8 S2 112.20(11) . .
C4 C8 S2 126.99(11) . .
C8 C7 C9 113.39(14) . .
C8 C7 C6 120.69(13) . .
C9 C7 C6 125.77(14) . .
C3 C4 C8 120.99(13) . .
C3 C4 S1 111.91(11) . .
C8 C4 S1 127.09(11) . .
C4 C3 C2 113.69(13) . .
C4 C3 C5 120.84(13) . .
C2 C3 C5 125.35(13) . .
O3 C6 O2 106.80(12) . .
O3 C6 C7 105.27(12) . .
O2 C6 C7 111.97(12) . .
O3 C6 C5 110.19(12) . .
O2 C6 C5 110.82(12) . .
C7 C6 C5 111.54(12) . .
C1 C2 C3 109.69(14) . .
C1 C2 H13A 125.2 . .
C3 C2 H13A 125.2 . .
O4 C11 C12 109.85(14) . .
O4 C11 H14A 109.7 . .
C12 C11 H14A 109.7 . .
O4 C11 H14B 109.7 . .
C12 C11 H14B 109.7 . .
H14A C11 H14B 108.2 . .
O3 C12 C11 109.24(13) . .
O3 C12 H15A 109.8 . .
C11 C12 H15A 109.8 . .
O3 C12 H15B 109.8 . .
C11 C12 H15B 109.8 . .
H15A C12 H15B 108.3 . .
C10 C9 C7 109.89(16) . .
C10 C9 H16A 125.1 . .
C7 C9 H16A 125.1 . .
O1 C13 C14 109.87(14) . .
O1 C13 H17A 109.7 . .
C14 C13 H17A 109.7 . .
O1 C13 H17B 109.7 . .
C14 C13 H17B 109.7 . .
H17A C13 H17B 108.2 . .
O2 C14 C13 110.18(15) . .
O2 C14 H18A 109.6 . .
C13 C14 H18A 109.6 . .
O2 C14 H18B 109.6 . .
C13 C14 H18B 109.6 . .
H18A C14 H18B 108.1 . .
C9 C10 F2 126.90(18) . .
C9 C10 S2 115.43(13) . .
F2 C10 S2 117.67(15) . .

loop_
_geom_bond_atom_site_label_1
_geom_bond_atom_site_label_2
_geom_bond_distance
_geom_bond_site_symmetry_2
S1 C1 1.7202(18) .
S1 C4 1.7320(15) .
S2 C10 1.725(2) .
S2 C8 1.7288(15) .
F1 C1 1.3524(19) .
F2 C10 1.352(2) .
O1 C5 1.4094(18) .
O1 C13 1.444(2) .
O2 C6 1.4190(18) .
O2 C14 1.443(2) .
O3 C6 1.4101(18) .
O3 C12 1.443(2) .
O4 C5 1.4148(18) .
O4 C11 1.436(2) .
C1 C2 1.343(2) .
C5 C3 1.512(2) .
C5 C6 1.560(2) .
C8 C7 1.367(2) .
C8 C4 1.443(2) .
C7 C9 1.423(2) .
C7 C6 1.511(2) .
C4 C3 1.364(2) .
C3 C2 1.421(2) .
C2 H13A 0.9300 .
C11 C12 1.492(2) .
C11 H14A 0.9700 .
C11 H14B 0.9700 .
C12 H15A 0.9700 .
C12 H15B 0.9700 .
C9 C10 1.343(3) .
C9 H16A 0.9300 .
C13 C14 1.492(3) .
C13 H17A 0.9700 .
C13 H17B 0.9700 .
C14 H18A 0.9700 .
C14 H18B 0.9700 .
